data_7161017
loop_
_publ_author_name
'Mishra, Gitanjali'
'Indu, Potnuru'
'Muduli, Gitanjali'
'Thirupathi, Barla'

_publ_section_title
;
 Ynones as versatile electrophiles for the divergent synthesis of
 4<i>H</i>-chromenes and 1,4-dihydroquinolines.
;
_journal_issue 12
_journal_name_full 'Organic &amp; biomolecular chemistry'
_journal_page_first 2481
_journal_page_last 2486
_journal_paper_doi 10.1039/d6ob00097e
_journal_volume 24
_journal_year 2026
_chemical_formula_moiety 'C33 H29 N O5 S'
_chemical_formula_sum 'C33 H29 N O5 S'
_chemical_formula_weight 551.63
_space_group_crystal_system monoclinic
_space_group_IT_number 14
_space_group_name_Hall '-P 2ybc'
_space_group_name_H-M_alt 'P 1 21/c 1'
_atom_sites_solution_hydrogens geom
_atom_sites_solution_primary dual
_audit_creation_date 2025-02-13
_audit_creation_method
;
Olex2 1.5
(compiled 2024.02.16 svn.r378c4104 for OlexSys, GUI svn.r6928)
;
_audit_update_record
;
2025-09-18 deposited with the CCDC.	2026-02-26 downloaded from the CCDC.
;
_cell_angle_alpha 90
_cell_angle_beta 92.370(6)
_cell_angle_gamma 90
_cell_formula_units_Z 4
_cell_length_a 11.361(2)
_cell_length_b 11.211(2)
_cell_length_c 22.472(4)
_cell_measurement_reflns_used 9859
_cell_measurement_temperature 298.15
_cell_measurement_theta_max 26.64
_cell_measurement_theta_min 2.55
_cell_volume 2859.8(9)
_computing_cell_refinement 'SAINT V8.40B (?, 2016)'
_computing_data_reduction 'SAINT V8.40B (?, 2016)'
_computing_molecular_graphics 'Olex2 1.5 (Dolomanov et al., 2009)'
_computing_publication_material 'Olex2 1.5 (Dolomanov et al., 2009)'
_computing_structure_refinement 'SHELXL 2019/3 (Sheldrick, 2015)'
_computing_structure_solution 'SHELXT 2018/2 (Sheldrick, 2018)'
_diffrn_ambient_temperature 298.15
_diffrn_measured_fraction_theta_full 1.000
_diffrn_measured_fraction_theta_max 0.998
_diffrn_measurement_device_type 'Bruker APEX-II CCD'
_diffrn_measurement_method '\f and \w scans'
_diffrn_radiation_type MoK\a
_diffrn_radiation_wavelength 0.71073
_diffrn_reflns_av_R_equivalents 0.0761
_diffrn_reflns_av_unetI/netI 0.0369
_diffrn_reflns_Laue_measured_fraction_full 1.000
_diffrn_reflns_Laue_measured_fraction_max 0.998
_diffrn_reflns_limit_h_max 14
_diffrn_reflns_limit_h_min -14
_diffrn_reflns_limit_k_max 14
_diffrn_reflns_limit_k_min -14
_diffrn_reflns_limit_l_max 26
_diffrn_reflns_limit_l_min -29
_diffrn_reflns_number 77264
_diffrn_reflns_point_group_measured_fraction_full 1.000
_diffrn_reflns_point_group_measured_fraction_max 0.998
_diffrn_reflns_theta_full 25.242
_diffrn_reflns_theta_max 27.548
_diffrn_reflns_theta_min 1.794
_diffrn_source_current 1.4
_diffrn_source_power 0.07
_diffrn_source_voltage 50.0
_diffrn_standards_number 0
_exptl_absorpt_coefficient_mu 0.155
_exptl_absorpt_correction_T_max 0.7456
_exptl_absorpt_correction_T_min 0.6163
_exptl_absorpt_correction_type none
_exptl_absorpt_process_details
;
SADABS-2016/2 (Bruker,2016/2) was used for absorption correction.
wR2(int) was 0.1251 before and 0.0759 after correction.
The Ratio of minimum to maximum transmission is 0.8266.
The \l/2 correction factor is Not present.
;
_exptl_crystal_colour colorless
_exptl_crystal_density_diffrn 1.281
_exptl_crystal_description block
_exptl_crystal_F_000 1160
_exptl_crystal_size_max 0.22
_exptl_crystal_size_mid 0.20
_exptl_crystal_size_min 0.18
_refine_diff_density_max 0.493
_refine_diff_density_min -0.445
_refine_diff_density_rms 0.043
_refine_ls_extinction_method none
_refine_ls_goodness_of_fit_ref 1.022
_refine_ls_hydrogen_treatment constr
_refine_ls_matrix_type full
_refine_ls_number_parameters 364
_refine_ls_number_reflns 6599
_refine_ls_number_restraints 325
_refine_ls_restrained_S_all 1.000
_refine_ls_R_factor_all 0.0754
_refine_ls_R_factor_gt 0.0513
_refine_ls_shift/su_max 0.000
_refine_ls_shift/su_mean 0.000
_refine_ls_structure_factor_coef Fsqd
_refine_ls_weighting_details 'w=1/[\s^2^(Fo^2^)+(0.0487P)^2^+1.5741P] where P=(Fo^2^+2Fc^2^)/3'
_refine_ls_weighting_scheme calc
_refine_ls_wR_factor_gt 0.1216
_refine_ls_wR_factor_ref 0.1379
_reflns_Friedel_coverage 0.000
_reflns_number_gt 4814
_reflns_number_total 6599
_reflns_threshold_expression 'I > 2\s(I)'
_cod_data_source_file d6ob00097e2.cif
_cod_data_source_block drb_gm_722_0m
_cod_depositor_comments 'Adding full bibliography for 7161016--7161017.cif.'
_cod_original_cell_volume 2859.9(9)
_cod_database_code 7161017
_shelx_shelxl_version_number 2019/3
_shelx_space_group_comment
;
The symmetry employed for this shelxl refinement is uniquely defined
by the following loop, which should always be used as a source of
symmetry information in preference to the above space-group names.
They are only intended as comments.
;
_olex2_refinement_description
;
1. Fixed Uiso
 At 1.2 times of:
  All C(H) groups, All C(H,H) groups
 At 1.5 times of:
  All C(H,H,H) groups
2. Restrained distances
 C11-O2 \\sim C11-O5
 with sigma of 0.02
 O2-C31 \\sim O5-C31
 with sigma of 0.02
 O2-C31 \\sim O2-C33
 with sigma of 0.02
 C31-C2 \\sim C33-C2
 with sigma of 0.02
 C31-O5 \\sim C33-O5
 with sigma of 0.02
 C31-C2 \\sim C31-C17
 with sigma of 0.02
 C2-O5 \\sim C17-O5
 with sigma of 0.02
 C2-C33 \\sim C17-C33
 with sigma of 0.02
3. Uiso/Uaniso restraints and constraints
All non-hydrogen atoms have similar U: within 2A with sigma of 0.04 and sigma
for terminal atoms of 0.08 within 2A
Uanis(O5) = Uanis(O2) = Uanis(C31) = Uanis(C33) = Uanis(C2) = Uanis(C17)
4. Others
 Sof(O5)=1-FVAR(1)
 Sof(O2)=FVAR(1)
 Sof(C33)=Sof(H33A)=Sof(H33B)=1-FVAR(2)
 Sof(C31)=Sof(H31A)=Sof(H31B)=FVAR(2)
 Sof(C17)=Sof(H17A)=Sof(H17B)=Sof(H17C)=1-FVAR(3)
 Sof(C2)=Sof(H2A)=Sof(H2B)=Sof(H2C)=FVAR(3)
5.a Ternary CH refined with riding coordinates:
 C16(H16)
5.b Secondary CH2 refined with riding coordinates:
 C30(H30A,H30B), C31(H31A,H31B), C33(H33A,H33B)
5.c Aromatic/amide H refined with riding coordinates:
 C3(H3), C5(H5), C7(H7), C9(H9), C13(H13), C18(H18), C19(H19), C21(H21),
 C22(H22), C24(H24), C25(H25), C26(H26), C27(H27), C28(H28), C29(H29), C32(H32),
  C34(H34), C35(H35)
5.d Idealised Me refined as rotating group:
 C2(H2A,H2B,H2C), C15(H15A,H15B,H15C), C17(H17A,H17B,H17C)
;
_olex2_submission_special_instructions 'No special instructions were received'

loop_
_space_group_symop_operation_xyz
'x, y, z'
'-x, y+1/2, -z+1/2'
'-x, -y, -z'
'x, -y-1/2, z-1/2'

loop_
_atom_site_label
_atom_site_type_symbol
_atom_site_fract_x
_atom_site_fract_y
_atom_site_fract_z
_atom_site_U_iso_or_equiv
_atom_site_adp_type
_atom_site_occupancy
_atom_site_site_symmetry_order
_atom_site_calc_flag
_atom_site_refinement_flags_posn
_atom_site_refinement_flags_adp
_atom_site_refinement_flags_occupancy
_atom_site_disorder_assembly
_atom_site_disorder_group
S1 S 0.65607(5) 0.66571(4) 0.43100(2) 0.04581(14) Uani 1 1 d . U . . .
O1 O 0.64341(14) 0.62600(14) 0.49051(6) 0.0572(4) Uani 1 1 d . U . . .
O2 O 0.5468(3) 0.4996(3) 0.18610(11) 0.0869(6) Uani 0.818(5) 1 d D U P A 1
O3 O 0.73155(19) 0.44255(19) 0.17238(8) 0.0827(6) Uani 1 1 d . U . . .
O4 O 0.67663(14) 0.78844(13) 0.41963(8) 0.0619(4) Uani 1 1 d . U . . .
O5 O 0.5863(12) 0.5708(13) 0.1895(5) 0.0869(6) Uani 0.182(5) 1 d D U P A 2
O6 O 0.73174(17) 0.19962(15) 0.33620(9) 0.0781(6) Uani 1 1 d . U . . .
N1 N 0.77217(14) 0.59055(13) 0.40488(7) 0.0413(4) Uani 1 1 d . U . . .
C1 C 0.83064(16) 0.63908(17) 0.35434(9) 0.0416(4) Uani 1 1 d . U . . .
C2 C 0.5568(5) 0.6386(4) 0.1077(2) 0.0869(6) Uani 0.694(5) 1 d . U P A 1
H2A H 0.546631 0.649456 0.065398 0.130 Uiso 0.694(5) 1 calc R U P A 1
H2B H 0.637568 0.653197 0.119768 0.130 Uiso 0.694(5) 1 calc R U P A 1
H2C H 0.506988 0.693384 0.127699 0.130 Uiso 0.694(5) 1 calc R U P A 1
C3 C 0.7185(2) 0.2516(2) 0.53565(12) 0.0690(7) Uani 1 1 d . U . . .
H3 H 0.672858 0.184673 0.542837 0.083 Uiso 1 1 calc R U . . .
C4 C 0.77276(16) 0.46252(16) 0.41010(8) 0.0405(4) Uani 1 1 d . U . . .
C5 C 0.4058(2) 0.6365(2) 0.30161(11) 0.0622(6) Uani 1 1 d . U . . .
H5 H 0.381659 0.677592 0.267299 0.075 Uiso 1 1 calc R U . . .
C6 C 0.77319(17) 0.40996(17) 0.47029(8) 0.0422(4) Uani 1 1 d . U . . .
C7 C 1.0174(3) 0.0389(2) 0.42599(13) 0.0763(8) Uani 1 1 d . U . . .
H7 H 1.021287 -0.043221 0.431634 0.092 Uiso 1 1 calc R U . . .
C8 C 0.91017(18) 0.21183(17) 0.39259(9) 0.0459(5) Uani 1 1 d . U . . .
C9 C 0.3844(2) 0.4738(2) 0.36823(11) 0.0622(6) Uani 1 1 d . U . . .
H9 H 0.345179 0.404912 0.379137 0.075 Uiso 1 1 calc R U . . .
C10 C 0.53409(17) 0.61807(18) 0.38779(9) 0.0443(4) Uani 1 1 d . U . . .
C11 C 0.6548(2) 0.4665(2) 0.20486(11) 0.0642(6) Uani 1 1 d D U . . .
C12 C 0.83782(17) 0.57112(18) 0.30277(9) 0.0460(5) Uani 1 1 d . U . . .
C13 C 1.1077(2) 0.2301(2) 0.43416(12) 0.0692(7) Uani 1 1 d . U . . .
H13 H 1.172321 0.277321 0.445070 0.083 Uiso 1 1 calc R U . . .
C14 C 0.78454(17) 0.39564(17) 0.36116(9) 0.0436(4) Uani 1 1 d . U . . .
C15 C 0.2484(3) 0.4842(3) 0.27719(16) 0.1054(11) Uani 1 1 d . U . . .
H15A H 0.279744 0.436374 0.246156 0.158 Uiso 1 1 calc R U . . .
H15B H 0.204144 0.549336 0.259814 0.158 Uiso 1 1 calc R U . . .
H15C H 0.197819 0.436271 0.300603 0.158 Uiso 1 1 calc R U . . .
C16 C 0.78283(18) 0.44872(18) 0.29940(9) 0.0462(5) Uani 1 1 d . U . . .
H16 H 0.832346 0.398577 0.274935 0.055 Uiso 1 1 calc R U . . .
C17 C 0.4900(10) 0.5556(10) 0.0897(4) 0.0869(6) Uani 0.306(5) 1 d . U P A 2
H17A H 0.517049 0.474846 0.086466 0.130 Uiso 0.306(5) 1 calc R U P A 2
H17B H 0.487938 0.592498 0.051142 0.130 Uiso 0.306(5) 1 calc R U P A 2
H17C H 0.412300 0.555945 0.105006 0.130 Uiso 0.306(5) 1 calc R U P A 2
C18 C 0.85042(18) 0.45186(19) 0.51505(9) 0.0474(5) Uani 1 1 d . U . . .
H18 H 0.893780 0.520830 0.508937 0.057 Uiso 1 1 calc R U . . .
C19 C 0.8632(2) 0.3919(2) 0.56847(10) 0.0608(6) Uani 1 1 d . U . . .
H19 H 0.916370 0.419652 0.597857 0.073 Uiso 1 1 calc R U . . .
C20 C 0.8023(2) 0.26316(18) 0.36314(9) 0.0495(5) Uani 1 1 d . U . . .
C21 C 0.9494(2) 0.7915(2) 0.31290(11) 0.0654(6) Uani 1 1 d . U . . .
H21 H 0.986604 0.865244 0.316064 0.078 Uiso 1 1 calc R U . . .
C22 C 0.47650(18) 0.5146(2) 0.40380(10) 0.0515(5) Uani 1 1 d . U . . .
H22 H 0.500099 0.473507 0.438214 0.062 Uiso 1 1 calc R U . . .
C23 C 0.3481(2) 0.5325(2) 0.31639(11) 0.0647(6) Uani 1 1 d . U . . .
C24 C 0.88778(19) 0.74812(19) 0.35988(10) 0.0518(5) Uani 1 1 d . U . . .
H24 H 0.884561 0.791651 0.395008 0.062 Uiso 1 1 calc R U . . .
C25 C 0.7979(2) 0.2912(2) 0.57857(12) 0.0689(7) Uani 1 1 d . U . . .
H25 H 0.807675 0.250300 0.614423 0.083 Uiso 1 1 calc R U . . .
C26 C 0.4980(2) 0.68012(19) 0.33661(10) 0.0527(5) Uani 1 1 d . U . . .
H26 H 0.535823 0.750226 0.326229 0.063 Uiso 1 1 calc R U . . .
C27 C 0.9560(2) 0.7263(2) 0.26156(12) 0.0711(7) Uani 1 1 d . U . . .
H27 H 0.997405 0.756247 0.229986 0.085 Uiso 1 1 calc R U . . .
C28 C 1.00639(19) 0.2811(2) 0.40927(10) 0.0548(5) Uani 1 1 d . U . . .
H28 H 1.003044 0.363214 0.403684 0.066 Uiso 1 1 calc R U . . .
C29 C 1.1118(3) 0.1086(3) 0.44259(13) 0.0767(8) Uani 1 1 d . U . . .
H29 H 1.179299 0.073734 0.459717 0.092 Uiso 1 1 calc R U . . .
C30 C 0.6580(2) 0.4481(2) 0.27069(9) 0.0533(5) Uani 1 1 d . U . . .
H30A H 0.620900 0.372432 0.279181 0.064 Uiso 1 1 calc R U . . .
H30B H 0.612283 0.510515 0.288729 0.064 Uiso 1 1 calc R U . . .
C31 C 0.5256(4) 0.5174(4) 0.12300(17) 0.0869(6) Uani 0.764(5) 1 d . U P A 1
H31A H 0.443112 0.503221 0.112407 0.104 Uiso 0.764(5) 1 calc R U P A 1
H31B H 0.572357 0.461556 0.100992 0.104 Uiso 0.764(5) 1 calc R U P A 1
C32 C 0.7055(2) 0.31049(19) 0.48146(11) 0.0557(5) Uani 1 1 d . U . . .
H32 H 0.651147 0.283001 0.452565 0.067 Uiso 1 1 calc R U . . .
C33 C 0.5772(14) 0.6278(14) 0.1338(6) 0.0869(6) Uani 0.236(5) 1 d . U P A 2
H33A H 0.654414 0.632494 0.117020 0.104 Uiso 0.236(5) 1 calc R U P A 2
H33B H 0.548037 0.708370 0.138607 0.104 Uiso 0.236(5) 1 calc R U P A 2
C34 C 0.9020(2) 0.6169(2) 0.25644(10) 0.0616(6) Uani 1 1 d . U . . .
H34 H 0.908310 0.572875 0.221637 0.074 Uiso 1 1 calc R U . . .
C35 C 0.9172(2) 0.0892(2) 0.40110(11) 0.0630(6) Uani 1 1 d . U . . .
H35 H 0.853428 0.040989 0.389833 0.076 Uiso 1 1 calc R U . . .

loop_
_atom_site_aniso_label
_atom_site_aniso_U_11
_atom_site_aniso_U_22
_atom_site_aniso_U_33
_atom_site_aniso_U_23
_atom_site_aniso_U_13
_atom_site_aniso_U_12
S1 0.0504(3) 0.0424(3) 0.0451(3) -0.0041(2) 0.0070(2) 0.0047(2)
O1 0.0617(9) 0.0712(10) 0.0393(8) -0.0044(7) 0.0083(6) 0.0072(8)
O2 0.0988(14) 0.0952(15) 0.0647(11) 0.0083(11) -0.0214(10) 0.0090(11)
O3 0.0983(14) 0.0973(15) 0.0530(10) -0.0122(10) 0.0077(10) 0.0118(11)
O4 0.0699(10) 0.0372(8) 0.0790(11) -0.0075(7) 0.0074(8) 0.0038(7)
O5 0.0988(14) 0.0952(15) 0.0647(11) 0.0083(11) -0.0214(10) 0.0090(11)
O6 0.0930(13) 0.0471(9) 0.0910(13) -0.0086(9) -0.0360(11) -0.0074(9)
N1 0.0457(9) 0.0346(8) 0.0440(9) 0.0016(7) 0.0067(7) 0.0005(7)
C1 0.0393(10) 0.0405(10) 0.0450(10) 0.0049(8) 0.0029(8) 0.0013(8)
C2 0.0988(14) 0.0952(15) 0.0647(11) 0.0083(11) -0.0214(10) 0.0090(11)
C3 0.0803(18) 0.0508(13) 0.0776(17) 0.0171(12) 0.0232(14) -0.0065(12)
C4 0.0388(10) 0.0369(9) 0.0458(10) 0.0020(8) 0.0017(8) -0.0014(8)
C5 0.0667(15) 0.0619(14) 0.0570(13) 0.0098(11) -0.0076(11) 0.0123(12)
C6 0.0446(10) 0.0380(10) 0.0444(10) 0.0017(8) 0.0059(8) 0.0018(8)
C7 0.088(2) 0.0495(14) 0.0905(19) 0.0045(13) -0.0092(15) 0.0134(13)
C8 0.0553(12) 0.0380(10) 0.0446(11) -0.0047(8) 0.0047(9) 0.0023(9)
C9 0.0530(13) 0.0605(14) 0.0731(16) 0.0114(12) 0.0038(11) -0.0054(11)
C10 0.0448(10) 0.0447(11) 0.0440(10) 0.0017(8) 0.0082(8) 0.0078(8)
C11 0.0787(17) 0.0638(15) 0.0492(13) -0.0097(11) -0.0065(12) 0.0066(13)
C12 0.0439(11) 0.0477(11) 0.0468(11) 0.0037(9) 0.0055(8) 0.0041(9)
C13 0.0547(14) 0.0653(16) 0.0872(18) -0.0127(13) -0.0017(12) 0.0033(12)
C14 0.0461(11) 0.0389(10) 0.0456(10) -0.0018(8) 0.0000(8) -0.0001(8)
C15 0.086(2) 0.118(3) 0.108(3) 0.006(2) -0.0381(19) -0.020(2)
C16 0.0513(11) 0.0439(11) 0.0435(10) -0.0043(8) 0.0044(9) 0.0050(9)
C17 0.0988(14) 0.0952(15) 0.0647(11) 0.0083(11) -0.0214(10) 0.0090(11)
C18 0.0472(11) 0.0477(11) 0.0476(11) 0.0010(9) 0.0040(9) 0.0009(9)
C19 0.0657(15) 0.0677(15) 0.0486(12) 0.0050(11) -0.0021(10) 0.0080(12)
C20 0.0609(13) 0.0394(10) 0.0479(11) -0.0054(9) -0.0020(9) -0.0038(9)
C21 0.0684(15) 0.0573(14) 0.0712(16) 0.0099(12) 0.0110(12) -0.0186(12)
C22 0.0481(12) 0.0558(12) 0.0510(12) 0.0111(10) 0.0060(9) 0.0032(10)
C23 0.0539(14) 0.0716(16) 0.0678(15) 0.0010(12) -0.0092(11) 0.0032(12)
C24 0.0550(12) 0.0445(11) 0.0560(12) 0.0037(9) 0.0044(10) -0.0061(9)
C25 0.0820(18) 0.0672(16) 0.0583(14) 0.0206(12) 0.0111(13) 0.0146(14)
C26 0.0609(13) 0.0452(11) 0.0522(12) 0.0073(9) 0.0038(10) 0.0089(10)
C27 0.0757(17) 0.0727(17) 0.0666(16) 0.0138(13) 0.0218(13) -0.0147(13)
C28 0.0549(13) 0.0438(11) 0.0659(14) -0.0075(10) 0.0045(10) 0.0014(10)
C29 0.0682(17) 0.0742(18) 0.0868(19) -0.0042(15) -0.0093(14) 0.0232(14)
C30 0.0582(13) 0.0529(12) 0.0484(12) -0.0069(9) -0.0017(10) 0.0020(10)
C31 0.0988(14) 0.0952(15) 0.0647(11) 0.0083(11) -0.0214(10) 0.0090(11)
C32 0.0594(13) 0.0485(12) 0.0594(13) 0.0041(10) 0.0065(10) -0.0098(10)
C33 0.0988(14) 0.0952(15) 0.0647(11) 0.0083(11) -0.0214(10) 0.0090(11)
C34 0.0645(14) 0.0696(15) 0.0518(13) 0.0019(11) 0.0153(11) -0.0017(12)
C35 0.0764(16) 0.0411(11) 0.0708(15) -0.0042(11) -0.0053(12) 0.0013(11)

loop_
_atom_type_symbol
_atom_type_description
_atom_type_scat_dispersion_real
_atom_type_scat_dispersion_imag
_atom_type_scat_source
C C 0.0033 0.0016 'International Tables Vol C Tables 4.2.6.8 and 6.1.1.4'
H H 0.0000 0.0000 'International Tables Vol C Tables 4.2.6.8 and 6.1.1.4'
N N 0.0061 0.0033 'International Tables Vol C Tables 4.2.6.8 and 6.1.1.4'
O O 0.0106 0.0060 'International Tables Vol C Tables 4.2.6.8 and 6.1.1.4'
S S 0.1246 0.1234 'International Tables Vol C Tables 4.2.6.8 and 6.1.1.4'

loop_
_geom_angle_atom_site_label_1
_geom_angle_atom_site_label_2
_geom_angle_atom_site_label_3
_geom_angle
_geom_angle_site_symmetry_1
_geom_angle_site_symmetry_3
_geom_angle_publ_flag
O1 S1 N1 106.33(9) . . ?
O1 S1 C10 108.59(10) . . ?
O4 S1 O1 119.73(10) . . ?
O4 S1 N1 106.50(9) . . ?
O4 S1 C10 109.24(10) . . ?
N1 S1 C10 105.53(9) . . ?
C11 O2 C31 117.6(3) . . ?
C33 O5 C11 127.0(11) . . ?
C1 N1 S1 118.40(12) . . ?
C4 N1 S1 118.01(12) . . ?
C4 N1 C1 116.00(15) . . ?
C12 C1 N1 119.52(17) . . ?
C24 C1 N1 119.32(18) . . ?
C24 C1 C12 120.91(18) . . ?
H2A C2 H2B 109.5 . . ?
H2A C2 H2C 109.5 . . ?
H2B C2 H2C 109.5 . . ?
C31 C2 H2A 109.5 . . ?
C31 C2 H2B 109.5 . . ?
C31 C2 H2C 109.5 . . ?
C25 C3 H3 119.8 . . ?
C25 C3 C32 120.5(2) . . ?
C32 C3 H3 119.8 . . ?
N1 C4 C6 118.21(16) . . ?
C14 C4 N1 119.36(17) . . ?
C14 C4 C6 122.10(17) . . ?
C23 C5 H5 119.3 . . ?
C26 C5 H5 119.3 . . ?
C26 C5 C23 121.3(2) . . ?
C18 C6 C4 120.45(17) . . ?
C32 C6 C4 120.50(18) . . ?
C32 C6 C18 118.72(19) . . ?
C29 C7 H7 119.8 . . ?
C29 C7 C35 120.4(2) . . ?
C35 C7 H7 119.8 . . ?
C28 C8 C20 122.23(19) . . ?
C28 C8 C35 118.6(2) . . ?
C35 C8 C20 119.1(2) . . ?
C22 C9 H9 119.1 . . ?
C22 C9 C23 121.8(2) . . ?
C23 C9 H9 119.1 . . ?
C22 C10 S1 119.00(16) . . ?
C22 C10 C26 120.4(2) . . ?
C26 C10 S1 120.50(17) . . ?
O2 C11 C30 109.6(2) . . ?
O3 C11 O2 123.8(2) . . ?
O3 C11 O5 116.0(6) . . ?
O3 C11 C30 126.0(2) . . ?
O5 C11 C30 109.9(5) . . ?
C1 C12 C16 120.08(17) . . ?
C1 C12 C34 118.1(2) . . ?
C34 C12 C16 121.73(19) . . ?
C28 C13 H13 120.4 . . ?
C29 C13 H13 120.4 . . ?
C29 C13 C28 119.2(2) . . ?
C4 C14 C16 122.36(18) . . ?
C4 C14 C20 123.15(18) . . ?
C20 C14 C16 114.48(16) . . ?
H15A C15 H15B 109.5 . . ?
H15A C15 H15C 109.5 . . ?
H15B C15 H15C 109.5 . . ?
C23 C15 H15A 109.5 . . ?
C23 C15 H15B 109.5 . . ?
C23 C15 H15C 109.5 . . ?
C12 C16 C14 108.84(16) . . ?
C12 C16 H16 107.7 . . ?
C12 C16 C30 113.52(17) . . ?
C14 C16 H16 107.7 . . ?
C14 C16 C30 111.20(17) . . ?
C30 C16 H16 107.7 . . ?
H17A C17 H17B 109.5 . . ?
H17A C17 H17C 109.5 . . ?
H17B C17 H17C 109.5 . . ?
C33 C17 H17A 109.5 . . ?
C33 C17 H17B 109.5 . . ?
C33 C17 H17C 109.5 . . ?
C6 C18 H18 119.8 . . ?
C19 C18 C6 120.4(2) . . ?
C19 C18 H18 119.8 . . ?
C18 C19 H19 119.8 . . ?
C25 C19 C18 120.4(2) . . ?
C25 C19 H19 119.8 . . ?
O6 C20 C8 120.68(19) . . ?
O6 C20 C14 118.7(2) . . ?
C8 C20 C14 120.31(18) . . ?
C24 C21 H21 119.9 . . ?
C27 C21 H21 119.9 . . ?
C27 C21 C24 120.2(2) . . ?
C9 C22 C10 119.0(2) . . ?
C9 C22 H22 120.5 . . ?
C10 C22 H22 120.5 . . ?
C5 C23 C9 118.3(2) . . ?
C5 C23 C15 121.0(2) . . ?
C9 C23 C15 120.8(3) . . ?
C1 C24 H24 120.3 . . ?
C21 C24 C1 119.5(2) . . ?
C21 C24 H24 120.3 . . ?
C3 C25 C19 119.7(2) . . ?
C3 C25 H25 120.2 . . ?
C19 C25 H25 120.2 . . ?
C5 C26 C10 119.1(2) . . ?
C5 C26 H26 120.4 . . ?
C10 C26 H26 120.4 . . ?
C21 C27 H27 119.8 . . ?
C21 C27 C34 120.4(2) . . ?
C34 C27 H27 119.8 . . ?
C8 C28 C13 120.9(2) . . ?
C8 C28 H28 119.5 . . ?
C13 C28 H28 119.5 . . ?
C7 C29 C13 120.5(3) . . ?
C7 C29 H29 119.8 . . ?
C13 C29 H29 119.8 . . ?
C11 C30 C16 113.61(19) . . ?
C11 C30 H30A 108.8 . . ?
C11 C30 H30B 108.8 . . ?
C16 C30 H30A 108.8 . . ?
C16 C30 H30B 108.8 . . ?
H30A C30 H30B 107.7 . . ?
O2 C31 C2 109.3(4) . . ?
O2 C31 H31A 109.8 . . ?
O2 C31 H31B 109.8 . . ?
C2 C31 H31A 109.8 . . ?
C2 C31 H31B 109.8 . . ?
H31A C31 H31B 108.3 . . ?
C3 C32 H32 119.9 . . ?
C6 C32 C3 120.2(2) . . ?
C6 C32 H32 119.9 . . ?
O5 C33 C17 110.1(13) . . ?
O5 C33 H33A 109.6 . . ?
O5 C33 H33B 109.6 . . ?
C17 C33 H33A 109.6 . . ?
C17 C33 H33B 109.6 . . ?
H33A C33 H33B 108.2 . . ?
C12 C34 H34 119.6 . . ?
C27 C34 C12 120.8(2) . . ?
C27 C34 H34 119.6 . . ?
C7 C35 C8 120.3(2) . . ?
C7 C35 H35 119.8 . . ?
C8 C35 H35 119.8 . . ?

loop_
_geom_bond_atom_site_label_1
_geom_bond_atom_site_label_2
_geom_bond_distance
_geom_bond_site_symmetry_2
_geom_bond_publ_flag
S1 O1 1.4224(15) . ?
S1 O4 1.4205(16) . ?
S1 N1 1.6906(16) . ?
S1 C10 1.743(2) . ?
O2 C11 1.334(3) . ?
O2 C31 1.442(4) . ?
O3 C11 1.191(3) . ?
O5 C11 1.439(11) . ?
O5 C33 1.406(17) . ?
O6 C20 1.215(3) . ?
N1 C1 1.445(2) . ?
N1 C4 1.440(2) . ?
C1 C12 1.392(3) . ?
C1 C24 1.387(3) . ?
C2 H2A 0.9600 . ?
C2 H2B 0.9600 . ?
C2 H2C 0.9600 . ?
C2 C31 1.449(7) . ?
C3 H3 0.9300 . ?
C3 C25 1.367(4) . ?
C3 C32 1.388(3) . ?
C4 C6 1.475(3) . ?
C4 C14 1.342(3) . ?
C5 H5 0.9300 . ?
C5 C23 1.385(4) . ?
C5 C26 1.374(3) . ?
C6 C18 1.389(3) . ?
C6 C32 1.383(3) . ?
C7 H7 0.9300 . ?
C7 C29 1.367(4) . ?
C7 C35 1.369(4) . ?
C8 C20 1.485(3) . ?
C8 C28 1.380(3) . ?
C8 C35 1.390(3) . ?
C9 H9 0.9300 . ?
C9 C22 1.369(3) . ?
C9 C23 1.386(3) . ?
C10 C22 1.387(3) . ?
C10 C26 1.391(3) . ?
C11 C30 1.493(3) . ?
C12 C16 1.508(3) . ?
C12 C34 1.393(3) . ?
C13 H13 0.9300 . ?
C13 C28 1.383(3) . ?
C13 C29 1.375(4) . ?
C14 C16 1.509(3) . ?
C14 C20 1.499(3) . ?
C15 H15A 0.9600 . ?
C15 H15B 0.9600 . ?
C15 H15C 0.9600 . ?
C15 C23 1.506(4) . ?
C16 H16 0.9800 . ?
C16 C30 1.534(3) . ?
C17 H17A 0.9600 . ?
C17 H17B 0.9600 . ?
C17 H17C 0.9600 . ?
C17 C33 1.593(19) . ?
C18 H18 0.9300 . ?
C18 C19 1.379(3) . ?
C19 H19 0.9300 . ?
C19 C25 1.374(4) . ?
C21 H21 0.9300 . ?
C21 C24 1.379(3) . ?
C21 C27 1.370(4) . ?
C22 H22 0.9300 . ?
C24 H24 0.9300 . ?
C25 H25 0.9300 . ?
C26 H26 0.9300 . ?
C27 H27 0.9300 . ?
C27 C34 1.374(4) . ?
C28 H28 0.9300 . ?
C29 H29 0.9300 . ?
C30 H30A 0.9700 . ?
C30 H30B 0.9700 . ?
C31 H31A 0.9700 . ?
C31 H31B 0.9700 . ?
C32 H32 0.9300 . ?
C33 H33A 0.9700 . ?
C33 H33B 0.9700 . ?
C34 H34 0.9300 . ?
C35 H35 0.9300 . ?

loop_
_geom_torsion_atom_site_label_1
_geom_torsion_atom_site_label_2
_geom_torsion_atom_site_label_3
_geom_torsion_atom_site_label_4
_geom_torsion
_geom_torsion_site_symmetry_1
_geom_torsion_site_symmetry_2
_geom_torsion_site_symmetry_3
_geom_torsion_site_symmetry_4
_geom_torsion_publ_flag
S1 N1 C1 C12 -121.57(17) . . . . ?
S1 N1 C1 C24 64.2(2) . . . . ?
S1 N1 C4 C6 -61.8(2) . . . . ?
S1 N1 C4 C14 124.72(17) . . . . ?
S1 C10 C22 C9 -176.72(17) . . . . ?
S1 C10 C26 C5 176.24(17) . . . . ?
O1 S1 N1 C1 -159.44(14) . . . . ?
O1 S1 N1 C4 52.12(16) . . . . ?
O1 S1 C10 C22 -28.65(19) . . . . ?
O1 S1 C10 C26 154.01(16) . . . . ?
O2 C11 C30 C16 -161.9(2) . . . . ?
O3 C11 C30 C16 26.3(4) . . . . ?
O4 S1 N1 C1 -30.71(17) . . . . ?
O4 S1 N1 C4 -179.15(14) . . . . ?
O4 S1 C10 C22 -160.84(16) . . . . ?
O4 S1 C10 C26 21.82(19) . . . . ?
O5 C11 C30 C16 -120.9(7) . . . . ?
N1 S1 C10 C22 85.01(17) . . . . ?
N1 S1 C10 C26 -92.33(17) . . . . ?
N1 C1 C12 C16 1.2(3) . . . . ?
N1 C1 C12 C34 -175.48(19) . . . . ?
N1 C1 C24 C21 176.3(2) . . . . ?
N1 C4 C6 C18 -47.1(3) . . . . ?
N1 C4 C6 C32 139.52(19) . . . . ?
N1 C4 C14 C16 -7.4(3) . . . . ?
N1 C4 C14 C20 171.59(18) . . . . ?
C1 N1 C4 C6 149.06(17) . . . . ?
C1 N1 C4 C14 -24.5(3) . . . . ?
C1 C12 C16 C14 -29.5(2) . . . . ?
C1 C12 C16 C30 94.9(2) . . . . ?
C1 C12 C34 C27 -0.3(3) . . . . ?
C4 N1 C1 C12 27.5(2) . . . . ?
C4 N1 C1 C24 -146.79(18) . . . . ?
C4 C6 C18 C19 -170.41(19) . . . . ?
C4 C6 C32 C3 171.0(2) . . . . ?
C4 C14 C16 C12 33.5(3) . . . . ?
C4 C14 C16 C30 -92.3(2) . . . . ?
C4 C14 C20 O6 121.8(2) . . . . ?
C4 C14 C20 C8 -64.1(3) . . . . ?
C6 C4 C14 C16 179.30(18) . . . . ?
C6 C4 C14 C20 -1.7(3) . . . . ?
C6 C18 C19 C25 -1.4(3) . . . . ?
C10 S1 N1 C1 85.33(15) . . . . ?
C10 S1 N1 C4 -63.11(16) . . . . ?
C11 O2 C31 C2 -86.6(5) . . . . ?
C11 O5 C33 C17 78.2(18) . . . . ?
C12 C1 C24 C21 2.1(3) . . . . ?
C12 C16 C30 C11 73.2(2) . . . . ?
C14 C4 C6 C18 126.2(2) . . . . ?
C14 C4 C6 C32 -47.1(3) . . . . ?
C14 C16 C30 C11 -163.67(18) . . . . ?
C16 C12 C34 C27 -176.9(2) . . . . ?
C16 C14 C20 O6 -59.1(3) . . . . ?
C16 C14 C20 C8 115.0(2) . . . . ?
C18 C6 C32 C3 -2.5(3) . . . . ?
C18 C19 C25 C3 -1.0(4) . . . . ?
C20 C8 C28 C13 -177.0(2) . . . . ?
C20 C8 C35 C7 177.4(2) . . . . ?
C20 C14 C16 C12 -145.64(18) . . . . ?
C20 C14 C16 C30 88.6(2) . . . . ?
C21 C27 C34 C12 1.1(4) . . . . ?
C22 C9 C23 C5 -1.5(4) . . . . ?
C22 C9 C23 C15 178.5(3) . . . . ?
C22 C10 C26 C5 -1.1(3) . . . . ?
C23 C5 C26 C10 0.2(4) . . . . ?
C23 C9 C22 C10 0.7(4) . . . . ?
C24 C1 C12 C16 175.35(19) . . . . ?
C24 C1 C12 C34 -1.3(3) . . . . ?
C24 C21 C27 C34 -0.3(4) . . . . ?
C25 C3 C32 C6 0.2(4) . . . . ?
C26 C5 C23 C9 1.0(4) . . . . ?
C26 C5 C23 C15 -179.0(3) . . . . ?
C26 C10 C22 C9 0.6(3) . . . . ?
C27 C21 C24 C1 -1.3(4) . . . . ?
C28 C8 C20 O6 162.0(2) . . . . ?
C28 C8 C20 C14 -12.1(3) . . . . ?
C28 C8 C35 C7 0.5(4) . . . . ?
C28 C13 C29 C7 0.7(4) . . . . ?
C29 C7 C35 C8 -0.2(4) . . . . ?
C29 C13 C28 C8 -0.4(4) . . . . ?
C31 O2 C11 O3 -5.7(5) . . . . ?
C31 O2 C11 C30 -177.8(3) . . . . ?
C32 C3 C25 C19 1.6(4) . . . . ?
C32 C6 C18 C19 3.1(3) . . . . ?
C33 O5 C11 O3 18.8(18) . . . . ?
C33 O5 C11 C30 169.6(13) . . . . ?
C34 C12 C16 C14 147.0(2) . . . . ?
C34 C12 C16 C30 -88.6(2) . . . . ?
C35 C7 C29 C13 -0.4(5) . . . . ?
C35 C8 C20 O6 -14.8(3) . . . . ?
C35 C8 C20 C14 171.2(2) . . . . ?
C35 C8 C28 C13 -0.2(3) . . . . ?
